data_4341374
loop_
_publ_author_name
'Zhou, You-Yun'
'Hartline, Douglas R.'
'Steiman, Talia J.'
'Fanwick, Phillip E.'
'Uyeda, Christopher'

_publ_section_title
;
 Dinuclear nickel complexes in five States of oxidation using a
 redox-active ligand.
;
_journal_issue 21
_journal_name_full 'Inorganic chemistry'
_journal_page_first 11770
_journal_page_last 11777
_journal_paper_doi 10.1021/ic5020785
_journal_volume 53
_journal_year 2014
_chemical_formula_moiety 'C42 H50 N4 Ni2'
_chemical_formula_sum 'C42 H50 N4 Ni2'
_chemical_formula_weight 728.28
_chemical_name_systematic
;
 ?
;
_space_group_crystal_system trigonal
_space_group_IT_number 148
_space_group_name_Hall '-R 3'
_space_group_name_H-M_alt 'R -3 :H'
_symmetry_space_group_name_Hall '-R 3'
_symmetry_space_group_name_H-M 'R -3 :H'
_atom_sites_solution_hydrogens geom
_atom_sites_solution_primary direct
_atom_sites_solution_secondary difmap
_audit_creation_method SHELXL-2013
_cell_angle_alpha 90
_cell_angle_beta 90
_cell_angle_gamma 120
_cell_formula_units_Z 18
_cell_length_a 37.6344(14)
_cell_length_b 37.6344(14)
_cell_length_c 14.6022(10)
_cell_measurement_reflns_used 34402
_cell_measurement_temperature 150(2)
_cell_measurement_theta_max 69.979
_cell_measurement_theta_min 2.348
_cell_volume 17911.0(15)
_computing_cell_refinement 'HKL2000 (Otwinowski & Minor, 1997)'
_computing_data_collection 'Crystal Clear(Rigaku 2001)'
_computing_data_reduction 'HKL2000 (Otwinowski & Minor, 1997)'
_computing_publication_material 'local programs'
_computing_structure_refinement 'SHELXL-2013 (Sheldrick, 2013)'
_computing_structure_solution 'SIR2004 (Burla, et. al., 2005)'
_diffrn_ambient_temperature 150(2)
_diffrn_measured_fraction_theta_full 0.981
_diffrn_measured_fraction_theta_max 0.970
_diffrn_measurement_details
;
Data were collected on a Rigaku Rapid which has a quarter 
chi circle and a 200 degree curved image plate at a fixed 
distance of 127.4mm.  Strategy was optimized using the 
CrystalClear software.  The completeness is the best 
that can be obtained with this geometry. The missing data are not 
cusp data but mostly high angle data.
Also the use of HKL2000/SCALEPACK lowers the number 
of observed data as inconsistent equivalents are removed 
from the data set and not included in the collected total.
;
_diffrn_measurement_device_type 'Rigaku Rapid II'
_diffrn_measurement_method \w
_diffrn_radiation_type CuK\a
_diffrn_radiation_wavelength 1.54178
_diffrn_reflns_av_R_equivalents 0.058
_diffrn_reflns_av_unetI/netI 0.0424
_diffrn_reflns_Laue_measured_fraction_max 0.970
_diffrn_reflns_limit_h_max 45
_diffrn_reflns_limit_h_min 0
_diffrn_reflns_limit_k_max 0
_diffrn_reflns_limit_k_min -38
_diffrn_reflns_limit_l_max 17
_diffrn_reflns_limit_l_min -17
_diffrn_reflns_number 34402
_diffrn_reflns_point_group_measured_fraction_full 0.981
_diffrn_reflns_point_group_measured_fraction_max 0.970
_diffrn_reflns_theta_full 67.679
_diffrn_reflns_theta_max 69.979
_diffrn_reflns_theta_min 2.348
_diffrn_source 'microfocus source'
_exptl_absorpt_coefficient_mu 1.409
_exptl_absorpt_correction_T_max 0.932
_exptl_absorpt_correction_T_min 0.003
_exptl_absorpt_correction_type multi-scan
_exptl_absorpt_process_details 'SCALEPACK (Otwinowski & Minor, 1997)'
_exptl_crystal_colour brown
_exptl_crystal_density_diffrn 1.215
_exptl_crystal_description needle
_exptl_crystal_F_000 6948
_exptl_crystal_size_max 0.200
_exptl_crystal_size_mid 0.100
_exptl_crystal_size_min 0.050
_refine_diff_density_max 0.544
_refine_diff_density_min -0.511
_refine_diff_density_rms 0.080
_refine_ls_extinction_method none
_refine_ls_goodness_of_fit_ref 1.034
_refine_ls_hydrogen_treatment constr
_refine_ls_matrix_type full
_refine_ls_number_parameters 443
_refine_ls_number_reflns 7320
_refine_ls_number_restraints 0
_refine_ls_restrained_S_all 1.034
_refine_ls_R_factor_all 0.1004
_refine_ls_R_factor_gt 0.0637
_refine_ls_shift/su_max 0.012
_refine_ls_shift/su_mean 0.000
_refine_ls_structure_factor_coef Fsqd
_refine_ls_weighting_details 'w=1/[\s^2^(Fo^2^)+(0.0405P)^2^+173.9251P] where P=(Fo^2^+2Fc^2^)/3'
_refine_ls_weighting_scheme calc
_refine_ls_wR_factor_gt 0.1364
_refine_ls_wR_factor_ref 0.1607
_reflns_Friedel_coverage 0.000
_reflns_number_gt 5217
_reflns_number_total 7320
_reflns_threshold_expression 'I > 2\s(I)'
_cod_data_source_file ic5020785_si_002.cif
_cod_data_source_block CU001
_cod_depositor_comments 'Adding full bibliography for 4341373--4341379.cif.'
_cod_original_cell_volume 17911.0(18)
_cod_database_code 4341374
_shelx_space_group_comment
;
The symmetry employed for this shelxl refinement is uniquely defined
by the following loop, which should always be used as a source of
symmetry information in preference to the above space-group names.
They are only intended as comments.
;
_shelxl_version_number 2013-4

loop_
_space_group_symop_operation_xyz
'x, y, z'
'-y, x-y, z'
'-x+y, -x, z'
'x+2/3, y+1/3, z+1/3'
'-y+2/3, x-y+1/3, z+1/3'
'-x+y+2/3, -x+1/3, z+1/3'
'x+1/3, y+2/3, z+2/3'
'-y+1/3, x-y+2/3, z+2/3'
'-x+y+1/3, -x+2/3, z+2/3'
'-x, -y, -z'
'y, -x+y, -z'
'x-y, x, -z'
'-x+2/3, -y+1/3, -z+1/3'
'y+2/3, -x+y+1/3, -z+1/3'
'x-y+2/3, x+1/3, -z+1/3'
'-x+1/3, -y+2/3, -z+2/3'
'y+1/3, -x+y+2/3, -z+2/3'
'x-y+1/3, x+2/3, -z+2/3'

loop_
_atom_site_label
_atom_site_type_symbol
_atom_site_fract_x
_atom_site_fract_y
_atom_site_fract_z
_atom_site_U_iso_or_equiv
_atom_site_adp_type
_atom_site_occupancy
_atom_site_site_symmetry_order
_atom_site_calc_flag
_atom_site_refinement_flags_posn
_atom_site_refinement_flags_adp
Ni1 Ni 0.14047(2) 0.33831(2) 0.09557(5) 0.03506(19) Uani 1 1 d . .
Ni2 Ni 0.14421(2) 0.27536(2) 0.06044(5) 0.03426(19) Uani 1 1 d . .
N1 N 0.13534(11) 0.38749(11) 0.0997(2) 0.0389(8) Uani 1 1 d . .
N2 N 0.14361(10) 0.22662(11) 0.0103(2) 0.0356(8) Uani 1 1 d . .
N11 N 0.12296(9) 0.33585(10) -0.0248(2) 0.0317(7) Uani 1 1 d . .
N17 N 0.12874(9) 0.27989(10) -0.0585(2) 0.0312(7) Uani 1 1 d . .
C1 C 0.13588(17) 0.32365(17) 0.2315(3) 0.0519(13) Uani 1 1 d . .
H1 H 0.1211 0.3357 0.2567 0.062 Uiso 1 1 calc R U
C2 C 0.17709(17) 0.34812(16) 0.2054(3) 0.0547(13) Uani 1 1 d . .
H2 H 0.1906 0.3771 0.2127 0.066 Uiso 1 1 calc R U
C3 C 0.19793(16) 0.32967(18) 0.1689(4) 0.0576(14) Uani 1 1 d . .
H3 H 0.2241 0.3462 0.1418 0.069 Uiso 1 1 calc R U
C4 C 0.18086(18) 0.28717(18) 0.1714(3) 0.0562(14) Uani 1 1 d . .
H4 H 0.1969 0.2751 0.1556 0.067 Uiso 1 1 calc R U
C5 C 0.13964(18) 0.26241(16) 0.1975(3) 0.0530(13) Uani 1 1 d . .
H5 H 0.1274 0.2334 0.1999 0.064 Uiso 1 1 calc R U
C6 C 0.11716(16) 0.28132(16) 0.2197(3) 0.0520(12) Uani 1 1 d . .
H6 H 0.0883 0.2650 0.2271 0.062 Uiso 1 1 calc R U
C7 C 0.12221(13) 0.39519(13) 0.0215(3) 0.0361(9) Uani 1 1 d . .
C8 C 0.13559(12) 0.22163(12) -0.0793(3) 0.0341(9) Uani 1 1 d . .
C11 C 0.11500(12) 0.36719(12) -0.0503(3) 0.0320(9) Uani 1 1 d . .
C12 C 0.10286(13) 0.36900(12) -0.1388(3) 0.0370(9) Uani 1 1 d . .
H12 H 0.0964 0.3896 -0.1546 0.044 Uiso 1 1 calc R U
C13 C 0.10000(12) 0.34142(12) -0.2042(3) 0.0361(9) Uani 1 1 d . .
H13 H 0.0917 0.3431 -0.2647 0.043 Uiso 1 1 calc R U
C14 C 0.10942(11) 0.31061(12) -0.1813(3) 0.0325(9) Uani 1 1 d . .
C15 C 0.10923(12) 0.28145(12) -0.2424(3) 0.0339(9) Uani 1 1 d . .
H15 H 0.1026 0.2818 -0.3050 0.041 Uiso 1 1 calc R U
C16 C 0.11858(12) 0.25267(12) -0.2120(3) 0.0324(9) Uani 1 1 d . .
H16 H 0.1188 0.2335 -0.2541 0.039 Uiso 1 1 calc R U
C17 C 0.12779(11) 0.25113(12) -0.1207(3) 0.0314(9) Uani 1 1 d . .
C18 C 0.12044(11) 0.30883(11) -0.0886(3) 0.0300(8) Uani 1 1 d . .
C21 C 0.14255(16) 0.41304(14) 0.1789(3) 0.0447(11) Uani 1 1 d . .
C22 C 0.10907(18) 0.40457(17) 0.2352(3) 0.0571(14) Uani 1 1 d . .
C23 C 0.1168(2) 0.4291(2) 0.3122(4) 0.0727(18) Uani 1 1 d . .
H23 H 0.0948 0.4240 0.3520 0.087 Uiso 1 1 calc R U
C24 C 0.1552(3) 0.4602(2) 0.3318(4) 0.086(2) Uani 1 1 d . .
H24 H 0.1596 0.4765 0.3849 0.103 Uiso 1 1 calc R U
C25 C 0.1878(2) 0.46828(18) 0.2758(4) 0.0735(18) Uani 1 1 d . .
H25 H 0.2144 0.4903 0.2907 0.088 Uiso 1 1 calc R U
C26 C 0.18270(18) 0.44478(15) 0.1974(3) 0.0550(13) Uani 1 1 d . .
C31 C 0.14989(12) 0.19687(12) 0.0587(3) 0.0327(9) Uani 1 1 d . .
C32 C 0.11674(13) 0.16482(13) 0.1056(3) 0.0377(10) Uani 1 1 d . .
C33 C 0.12318(13) 0.13637(13) 0.1524(3) 0.0406(10) Uani 1 1 d . .
H33 H 0.1010 0.1146 0.1845 0.049 Uiso 1 1 calc R U
C34 C 0.16126(14) 0.13913(13) 0.1532(3) 0.0396(10) Uani 1 1 d . .
H34 H 0.1652 0.1193 0.1852 0.048 Uiso 1 1 calc R U
C35 C 0.19364(13) 0.17103(13) 0.1070(3) 0.0372(10) Uani 1 1 d . .
H35 H 0.2198 0.1730 0.1083 0.045 Uiso 1 1 calc R U
C36 C 0.18880(13) 0.20019(13) 0.0589(3) 0.0365(9) Uani 1 1 d . .
C71 C 0.11556(16) 0.43126(14) 0.0085(3) 0.0483(12) Uani 1 1 d . .
H71A H 0.1207 0.4462 0.0664 0.073 Uiso 1 1 calc R U
H71B H 0.0872 0.4214 -0.0109 0.073 Uiso 1 1 calc R U
H71C H 0.1344 0.4496 -0.0385 0.073 Uiso 1 1 calc R U
C81 C 0.13396(13) 0.18681(13) -0.1329(3) 0.0408(10) Uani 1 1 d . .
H81A H 0.1583 0.1846 -0.1191 0.061 Uiso 1 1 calc R U
H81B H 0.1333 0.1919 -0.1985 0.061 Uiso 1 1 calc R U
H81C H 0.1092 0.1612 -0.1161 0.061 Uiso 1 1 calc R U
C221 C 0.0386(2) 0.3894(3) 0.1929(5) 0.128(4) Uani 1 1 d . .
H22A H 0.0346 0.4018 0.2481 0.191 Uiso 1 1 calc R U
H22B H 0.0120 0.3678 0.1704 0.191 Uiso 1 1 calc R U
H22C H 0.0519 0.4106 0.1456 0.191 Uiso 1 1 calc R U
C222 C 0.06590(19) 0.3710(2) 0.2156(4) 0.0771(18) Uani 1 1 d . .
H222 H 0.0665 0.3553 0.1611 0.093 Uiso 1 1 calc R U
C223 C 0.0462(2) 0.3408(2) 0.2961(6) 0.107(3) Uani 1 1 d . .
H22D H 0.0624 0.3277 0.3096 0.160 Uiso 1 1 calc R U
H22E H 0.0182 0.3199 0.2796 0.160 Uiso 1 1 calc R U
H22F H 0.0454 0.3558 0.3503 0.160 Uiso 1 1 calc R U
C261 C 0.2290(2) 0.49146(19) 0.0759(4) 0.091(2) Uani 1 1 d . .
H26A H 0.2049 0.4861 0.0400 0.137 Uiso 1 1 calc R U
H26B H 0.2516 0.4966 0.0344 0.137 Uiso 1 1 calc R U
H26C H 0.2373 0.5156 0.1148 0.137 Uiso 1 1 calc R U
C262 C 0.21862(18) 0.45416(17) 0.1359(4) 0.0669(16) Uani 1 1 d . .
H262 H 0.2101 0.4301 0.0945 0.080 Uiso 1 1 calc R U
C263 C 0.2569(2) 0.4614(2) 0.1876(5) 0.093(2) Uani 1 1 d . .
H26D H 0.2676 0.4866 0.2238 0.139 Uiso 1 1 calc R U
H26E H 0.2778 0.4640 0.1437 0.139 Uiso 1 1 calc R U
H26F H 0.2499 0.4381 0.2284 0.139 Uiso 1 1 calc R U
C321 C 0.05460(16) 0.15343(19) 0.1989(4) 0.0621(14) Uani 1 1 d . .
H32A H 0.0278 0.1516 0.1938 0.093 Uiso 1 1 calc R U
H32B H 0.0727 0.1770 0.2372 0.093 Uiso 1 1 calc R U
H32C H 0.0513 0.1283 0.2269 0.093 Uiso 1 1 calc R U
C322 C 0.07344(13) 0.15878(14) 0.1035(3) 0.0456(11) Uani 1 1 d . .
H322 H 0.0752 0.1838 0.0754 0.055 Uiso 1 1 calc R U
C323 C 0.04563(15) 0.12237(17) 0.0435(4) 0.0596(14) Uani 1 1 d . .
H32D H 0.0576 0.1263 -0.0178 0.089 Uiso 1 1 calc R U
H32E H 0.0186 0.1201 0.0392 0.089 Uiso 1 1 calc R U
H32F H 0.0428 0.0972 0.0705 0.089 Uiso 1 1 calc R U
C361 C 0.26105(14) 0.26046(15) 0.0731(4) 0.0550(13) Uani 1 1 d . .
H36A H 0.2515 0.2722 0.1205 0.083 Uiso 1 1 calc R U
H36B H 0.2833 0.2827 0.0382 0.083 Uiso 1 1 calc R U
H36C H 0.2711 0.2436 0.1019 0.083 Uiso 1 1 calc R U
C362 C 0.22535(13) 0.23366(13) 0.0082(3) 0.0417(10) Uani 1 1 d . .
H362 H 0.2165 0.2516 -0.0229 0.050 Uiso 1 1 calc R U
C363 C 0.24118(14) 0.21583(15) -0.0652(3) 0.0481(12) Uani 1 1 d . .
H36D H 0.2505 0.1984 -0.0360 0.072 Uiso 1 1 calc R U
H36E H 0.2641 0.2383 -0.0981 0.072 Uiso 1 1 calc R U
H36F H 0.2190 0.1994 -0.1085 0.072 Uiso 1 1 calc R U

loop_
_atom_site_aniso_label
_atom_site_aniso_U_11
_atom_site_aniso_U_22
_atom_site_aniso_U_33
_atom_site_aniso_U_23
_atom_site_aniso_U_13
_atom_site_aniso_U_12
Ni1 0.0384(4) 0.0370(4) 0.0350(4) -0.0017(3) -0.0041(3) 0.0229(3)
Ni2 0.0370(4) 0.0377(4) 0.0353(4) -0.0013(3) -0.0052(3) 0.0240(3)
N1 0.045(2) 0.039(2) 0.036(2) -0.0041(16) -0.0024(16) 0.0243(17)
N2 0.0344(18) 0.043(2) 0.039(2) 0.0030(16) -0.0041(15) 0.0266(17)
N11 0.0260(16) 0.0306(17) 0.0388(19) 0.0010(15) -0.0002(14) 0.0145(14)
N17 0.0277(17) 0.0291(17) 0.0383(19) -0.0023(14) -0.0025(14) 0.0153(14)
C1 0.081(4) 0.073(4) 0.030(2) -0.003(2) -0.004(2) 0.060(3)
C2 0.072(4) 0.047(3) 0.048(3) -0.001(2) -0.019(3) 0.032(3)
C3 0.046(3) 0.078(4) 0.050(3) -0.002(3) -0.013(2) 0.032(3)
C4 0.076(4) 0.086(4) 0.039(3) -0.016(3) -0.025(3) 0.066(3)
C5 0.081(4) 0.048(3) 0.041(3) -0.001(2) -0.015(3) 0.041(3)
C6 0.053(3) 0.063(3) 0.039(3) 0.007(2) -0.003(2) 0.028(3)
C7 0.040(2) 0.038(2) 0.033(2) 0.0027(18) 0.0028(18) 0.022(2)
C8 0.028(2) 0.036(2) 0.041(2) 0.0011(18) -0.0031(17) 0.0184(18)
C11 0.030(2) 0.029(2) 0.038(2) 0.0027(17) 0.0033(17) 0.0156(17)
C12 0.040(2) 0.032(2) 0.041(2) 0.0027(18) 0.0003(19) 0.0198(19)
C13 0.035(2) 0.036(2) 0.038(2) 0.0053(18) -0.0024(18) 0.0190(19)
C14 0.0207(18) 0.030(2) 0.043(2) 0.0044(18) 0.0001(17) 0.0100(16)
C15 0.031(2) 0.034(2) 0.035(2) 0.0022(18) 0.0010(17) 0.0147(18)
C16 0.031(2) 0.031(2) 0.033(2) 0.0004(17) 0.0019(17) 0.0139(18)
C17 0.0260(19) 0.033(2) 0.036(2) 0.0010(17) 0.0014(16) 0.0155(17)
C18 0.0210(18) 0.0263(19) 0.039(2) 0.0023(17) 0.0029(16) 0.0093(16)
C21 0.068(3) 0.047(3) 0.036(2) -0.004(2) -0.005(2) 0.040(3)
C22 0.085(4) 0.074(4) 0.043(3) 0.000(3) -0.005(3) 0.063(3)
C23 0.115(5) 0.098(5) 0.046(3) -0.008(3) -0.003(3) 0.084(5)
C24 0.158(7) 0.091(5) 0.044(3) -0.022(3) -0.015(4) 0.088(5)
C25 0.117(5) 0.055(3) 0.047(3) -0.016(3) -0.017(3) 0.042(4)
C26 0.078(4) 0.045(3) 0.041(3) -0.010(2) -0.011(3) 0.031(3)
C31 0.038(2) 0.032(2) 0.034(2) -0.0020(17) -0.0073(18) 0.0219(18)
C32 0.039(2) 0.037(2) 0.043(2) -0.0040(19) -0.0082(19) 0.023(2)
C33 0.040(2) 0.038(2) 0.047(3) 0.002(2) -0.003(2) 0.022(2)
C34 0.056(3) 0.034(2) 0.040(2) -0.0004(19) -0.007(2) 0.031(2)
C35 0.041(2) 0.039(2) 0.040(2) -0.0027(19) -0.0040(19) 0.026(2)
C36 0.043(2) 0.035(2) 0.039(2) -0.0026(18) -0.0055(19) 0.025(2)
C71 0.068(3) 0.042(3) 0.049(3) 0.004(2) 0.003(2) 0.038(3)
C81 0.042(2) 0.041(2) 0.046(3) -0.006(2) -0.004(2) 0.025(2)
C221 0.089(5) 0.236(11) 0.093(6) 0.075(6) 0.035(4) 0.107(7)
C222 0.065(4) 0.114(5) 0.069(4) -0.004(4) 0.012(3) 0.058(4)
C223 0.087(5) 0.113(6) 0.139(7) 0.036(5) 0.024(5) 0.065(5)
C261 0.104(5) 0.065(4) 0.061(4) 0.000(3) -0.001(4) 0.009(4)
C262 0.069(4) 0.048(3) 0.059(4) -0.011(3) -0.005(3) 0.011(3)
C263 0.066(4) 0.092(5) 0.090(5) -0.008(4) -0.018(4) 0.018(4)
C321 0.051(3) 0.088(4) 0.058(3) 0.001(3) 0.003(3) 0.042(3)
C322 0.036(2) 0.045(3) 0.056(3) 0.006(2) -0.001(2) 0.020(2)
C323 0.040(3) 0.070(4) 0.060(3) 0.004(3) -0.008(2) 0.022(3)
C361 0.037(3) 0.047(3) 0.078(4) -0.009(3) -0.005(2) 0.019(2)
C362 0.040(2) 0.035(2) 0.056(3) 0.003(2) -0.002(2) 0.024(2)
C363 0.046(3) 0.055(3) 0.054(3) 0.005(2) 0.006(2) 0.033(2)

loop_
_atom_type_symbol
_atom_type_description
_atom_type_scat_dispersion_real
_atom_type_scat_dispersion_imag
_atom_type_scat_source
C C 0.0181 0.0091 'International Tables Vol C Tables 4.2.6.8 and 6.1.1.4'
H H 0.0000 0.0000 'International Tables Vol C Tables 4.2.6.8 and 6.1.1.4'
N N 0.0311 0.0180 'International Tables Vol C Tables 4.2.6.8 and 6.1.1.4'
Ni Ni -3.0029 0.5091 'International Tables Vol C Tables 4.2.6.8 and 6.1.1.4'

loop_
_geom_angle_atom_site_label_1
_geom_angle_atom_site_label_2
_geom_angle_atom_site_label_3
_geom_angle
N11 Ni1 N1 82.91(14)
N11 Ni1 C2 161.4(2)
N1 Ni1 C2 100.55(18)
N11 Ni1 C1 157.31(19)
N1 Ni1 C1 100.96(17)
C2 Ni1 C1 40.4(2)
N11 Ni1 Ni2 86.87(10)
N1 Ni1 Ni2 169.72(11)
C2 Ni1 Ni2 88.83(15)
C1 Ni1 Ni2 88.89(14)
N17 Ni2 N2 83.11(14)
N17 Ni2 C4 158.8(2)
N2 Ni2 C4 101.04(17)
N17 Ni2 C5 159.84(19)
N2 Ni2 C5 100.47(17)
C4 Ni2 C5 40.3(2)
N17 Ni2 Ni1 86.35(10)
N2 Ni2 Ni1 169.44(10)
C4 Ni2 Ni1 89.01(15)
C5 Ni2 Ni1 89.26(14)
C7 N1 C21 120.6(4)
C7 N1 Ni1 113.7(3)
C21 N1 Ni1 125.6(3)
C8 N2 C31 119.0(3)
C8 N2 Ni2 113.1(3)
C31 N2 Ni2 127.9(3)
C18 N11 C11 119.1(3)
C18 N11 Ni1 125.4(3)
C11 N11 Ni1 115.3(3)
C18 N17 C17 119.2(3)
C18 N17 Ni2 125.9(3)
C17 N17 Ni2 114.9(3)
C6 C1 C2 118.5(5)
C6 C1 Ni1 96.6(3)
C2 C1 Ni1 69.0(3)
C6 C1 H1 120.7
C2 C1 H1 120.7
Ni1 C1 H1 103.7
C3 C2 C1 119.4(5)
C3 C2 Ni1 96.2(3)
C1 C2 Ni1 70.6(3)
C3 C2 H2 120.3
C1 C2 H2 120.3
Ni1 C2 H2 102.9
C2 C3 C4 120.8(5)
C2 C3 H3 119.6
C4 C3 H3 119.6
C3 C4 C5 119.4(5)
C3 C4 Ni2 95.9(3)
C5 C4 Ni2 70.6(3)
C3 C4 H4 120.3
C5 C4 H4 120.3
Ni2 C4 H4 103.2
C6 C5 C4 118.5(5)
C6 C5 Ni2 96.1(3)
C4 C5 Ni2 69.1(3)
C6 C5 H5 120.8
C4 C5 H5 120.8
Ni2 C5 H5 104.1
C5 C6 C1 121.7(5)
C5 C6 H6 119.1
C1 C6 H6 119.1
N1 C7 C11 115.3(4)
N1 C7 C71 123.3(4)
C11 C7 C71 121.4(4)
N2 C8 C17 115.4(4)
N2 C8 C81 122.8(4)
C17 C8 C81 121.8(4)
C12 C11 N11 120.2(4)
C12 C11 C7 126.9(4)
N11 C11 C7 112.8(4)
C13 C12 C11 121.0(4)
C13 C12 H12 119.5
C11 C12 H12 119.5
C12 C13 C14 119.9(4)
C12 C13 H13 120.0
C14 C13 H13 120.0
C13 C14 C15 125.7(4)
C13 C14 C18 117.5(4)
C15 C14 C18 116.9(4)
C16 C15 C14 120.4(4)
C16 C15 H15 119.8
C14 C15 H15 119.8
C15 C16 C17 120.9(4)
C15 C16 H16 119.6
C17 C16 H16 119.6
C16 C17 N17 120.1(4)
C16 C17 C8 126.6(4)
N17 C17 C8 113.2(4)
N11 C18 N17 115.3(4)
N11 C18 C14 122.2(4)
N17 C18 C14 122.5(4)
C22 C21 C26 122.8(5)
C22 C21 N1 118.1(5)
C26 C21 N1 119.0(4)
C23 C22 C21 117.2(6)
C23 C22 C222 119.4(6)
C21 C22 C222 123.4(5)
C24 C23 C22 121.4(6)
C24 C23 H23 119.3
C22 C23 H23 119.3
C23 C24 C25 120.8(6)
C23 C24 H24 119.6
C25 C24 H24 119.6
C24 C25 C26 121.3(6)
C24 C25 H25 119.3
C26 C25 H25 119.3
C25 C26 C21 116.3(5)
C25 C26 C262 120.9(5)
C21 C26 C262 122.7(4)
C36 C31 C32 120.9(4)
C36 C31 N2 120.0(4)
C32 C31 N2 119.1(3)
C33 C32 C31 118.6(4)
C33 C32 C322 118.6(4)
C31 C32 C322 122.7(4)
C34 C33 C32 121.3(4)
C34 C33 H33 119.4
C32 C33 H33 119.4
C33 C34 C35 119.3(4)
C33 C34 H34 120.3
C35 C34 H34 120.3
C34 C35 C36 121.7(4)
C34 C35 H35 119.2
C36 C35 H35 119.2
C35 C36 C31 118.2(4)
C35 C36 C362 118.7(4)
C31 C36 C362 123.0(4)
C7 C71 H71A 109.5
C7 C71 H71B 109.5
H71A C71 H71B 109.5
C7 C71 H71C 109.5
H71A C71 H71C 109.5
H71B C71 H71C 109.5
C8 C81 H81A 109.5
C8 C81 H81B 109.5
H81A C81 H81B 109.5
C8 C81 H81C 109.5
H81A C81 H81C 109.5
H81B C81 H81C 109.5
C222 C221 H22A 109.5
C222 C221 H22B 109.5
H22A C221 H22B 109.5
C222 C221 H22C 109.5
H22A C221 H22C 109.5
H22B C221 H22C 109.5
C22 C222 C221 110.4(6)
C22 C222 C223 113.1(6)
C221 C222 C223 108.2(5)
C22 C222 H222 108.3
C221 C222 H222 108.3
C223 C222 H222 108.3
C222 C223 H22D 109.5
C222 C223 H22E 109.5
H22D C223 H22E 109.5
C222 C223 H22F 109.5
H22D C223 H22F 109.5
H22E C223 H22F 109.5
C262 C261 H26A 109.5
C262 C261 H26B 109.5
H26A C261 H26B 109.5
C262 C261 H26C 109.5
H26A C261 H26C 109.5
H26B C261 H26C 109.5
C26 C262 C263 113.7(5)
C26 C262 C261 110.1(5)
C263 C262 C261 109.5(5)
C26 C262 H262 107.7
C263 C262 H262 107.8
C261 C262 H262 107.8
C262 C263 H26D 109.5
C262 C263 H26E 109.5
H26D C263 H26E 109.5
C262 C263 H26F 109.5
H26D C263 H26F 109.5
H26E C263 H26F 109.5
C322 C321 H32A 109.5
C322 C321 H32B 109.5
H32A C321 H32B 109.5
C322 C321 H32C 109.5
H32A C321 H32C 109.5
H32B C321 H32C 109.5
C323 C322 C32 110.4(4)
C323 C322 C321 110.0(4)
C32 C322 C321 113.0(4)
C323 C322 H322 107.8
C32 C322 H322 107.8
C321 C322 H322 107.8
C322 C323 H32D 109.5
C322 C323 H32E 109.5
H32D C323 H32E 109.5
C322 C323 H32F 109.5
H32D C323 H32F 109.5
H32E C323 H32F 109.5
C362 C361 H36A 109.5
C362 C361 H36B 109.5
H36A C361 H36B 109.5
C362 C361 H36C 109.5
H36A C361 H36C 109.5
H36B C361 H36C 109.5
C36 C362 C363 111.6(4)
C36 C362 C361 112.1(4)
C363 C362 C361 108.3(4)
C36 C362 H362 108.2
C363 C362 H362 108.2
C361 C362 H362 108.2
C362 C363 H36D 109.5
C362 C363 H36E 109.5
H36D C363 H36E 109.5
C362 C363 H36F 109.5
H36D C363 H36F 109.5
H36E C363 H36F 109.5

loop_
_geom_bond_atom_site_label_1
_geom_bond_atom_site_label_2
_geom_bond_distance
Ni1 N11 1.863(3)
Ni1 N1 1.955(3)
Ni1 C2 2.025(5)
Ni1 C1 2.045(5)
Ni1 Ni2 2.4959(9)
Ni2 N17 1.867(3)
Ni2 N2 1.964(3)
Ni2 C4 2.028(4)
Ni2 C5 2.047(5)
N1 C7 1.333(5)
N1 C21 1.440(5)
N2 C8 1.334(5)
N2 C31 1.440(5)
N11 C18 1.347(5)
N11 C11 1.404(5)
N17 C18 1.348(5)
N17 C17 1.399(5)
C1 C6 1.393(7)
C1 C2 1.404(7)
C1 H1 0.9500
C2 C3 1.388(7)
C2 H2 0.9500
C3 C4 1.395(7)
C3 H3 0.9500
C4 C5 1.405(8)
C4 H4 0.9500
C5 C6 1.389(7)
C5 H5 0.9500
C6 H6 0.9500
C7 C11 1.413(6)
C7 C71 1.511(6)
C8 C17 1.418(5)
C8 C81 1.501(6)
C11 C12 1.383(6)
C12 C13 1.374(6)
C12 H12 0.9500
C13 C14 1.412(5)
C13 H13 0.9500
C14 C15 1.412(6)
C14 C18 1.427(6)
C15 C16 1.369(5)
C15 H15 0.9500
C16 C17 1.387(5)
C16 H16 0.9500
C21 C22 1.402(7)
C21 C26 1.407(7)
C22 C23 1.390(7)
C22 C222 1.505(8)
C23 C24 1.360(9)
C23 H23 0.9500
C24 C25 1.376(9)
C24 H24 0.9500
C25 C26 1.400(7)
C25 H25 0.9500
C26 C262 1.510(8)
C31 C36 1.406(6)
C31 C32 1.406(6)
C32 C33 1.390(6)
C32 C322 1.529(6)
C33 C34 1.384(6)
C33 H33 0.9500
C34 C35 1.385(6)
C34 H34 0.9500
C35 C36 1.390(6)
C35 H35 0.9500
C36 C362 1.515(6)
C71 H71A 0.9800
C71 H71B 0.9800
C71 H71C 0.9800
C81 H81A 0.9800
C81 H81B 0.9800
C81 H81C 0.9800
C221 C222 1.534(9)
C221 H22A 0.9800
C221 H22B 0.9800
C221 H22C 0.9800
C222 C223 1.543(9)
C222 H222 1.0000
C223 H22D 0.9800
C223 H22E 0.9800
C223 H22F 0.9800
C261 C262 1.530(8)
C261 H26A 0.9800
C261 H26B 0.9800
C261 H26C 0.9800
C262 C263 1.525(8)
C262 H262 1.0000
C263 H26D 0.9800
C263 H26E 0.9800
C263 H26F 0.9800
C321 C322 1.530(7)
C321 H32A 0.9800
C321 H32B 0.9800
C321 H32C 0.9800
C322 C323 1.518(7)
C322 H322 1.0000
C323 H32D 0.9800
C323 H32E 0.9800
C323 H32F 0.9800
C361 C362 1.538(6)
C361 H36A 0.9800
C361 H36B 0.9800
C361 H36C 0.9800
C362 C363 1.534(6)
C362 H362 1.0000
C363 H36D 0.9800
C363 H36E 0.9800
C363 H36F 0.9800

loop_
_geom_torsion_atom_site_label_1
_geom_torsion_atom_site_label_2
_geom_torsion_atom_site_label_3
_geom_torsion_atom_site_label_4
_geom_torsion
N1 Ni1 N11 C18 174.3(3)
C2 Ni1 N11 C18 72.2(7)
C1 Ni1 N11 C18 -84.2(5)
Ni2 Ni1 N11 C18 -4.7(3)
N1 Ni1 N11 C11 -0.7(3)
C2 Ni1 N11 C11 -102.8(6)
C1 Ni1 N11 C11 100.8(5)
Ni2 Ni1 N11 C11 -179.6(3)
N2 Ni2 N17 C18 178.2(3)
C4 Ni2 N17 C18 -78.9(6)
C5 Ni2 N17 C18 76.6(6)
Ni1 Ni2 N17 C18 -1.2(3)
N2 Ni2 N17 C17 -4.7(3)
C4 Ni2 N17 C17 98.1(5)
C5 Ni2 N17 C17 -106.3(5)
Ni1 Ni2 N17 C17 175.9(3)
C6 C1 C2 C3 0.0(7)
Ni1 C1 C2 C3 -86.1(4)
C6 C1 C2 Ni1 86.1(4)
C1 C2 C3 C4 -10.4(7)
Ni1 C2 C3 C4 -81.6(5)
C2 C3 C4 C5 10.3(7)
C2 C3 C4 Ni2 81.3(5)
C3 C4 C5 C6 0.2(7)
Ni2 C4 C5 C6 -85.6(4)
C3 C4 C5 Ni2 85.8(4)
C4 C5 C6 C1 -10.8(7)
Ni2 C5 C6 C1 -80.4(5)
C2 C1 C6 C5 10.8(7)
Ni1 C1 C6 C5 80.5(5)
C21 N1 C7 C11 -178.0(4)
Ni1 N1 C7 C11 -0.9(5)
C21 N1 C7 C71 2.4(6)
Ni1 N1 C7 C71 179.5(3)
C31 N2 C8 C17 177.0(3)
Ni2 N2 C8 C17 -1.9(4)
C31 N2 C8 C81 -1.8(6)
Ni2 N2 C8 C81 179.3(3)
C18 N11 C11 C12 3.0(5)
Ni1 N11 C11 C12 178.3(3)
C18 N11 C11 C7 -174.9(3)
Ni1 N11 C11 C7 0.4(4)
N1 C7 C11 C12 -177.4(4)
C71 C7 C11 C12 2.2(7)
N1 C7 C11 N11 0.4(5)
C71 C7 C11 N11 179.9(4)
N11 C11 C12 C13 -2.7(6)
C7 C11 C12 C13 174.9(4)
C11 C12 C13 C14 0.2(6)
C12 C13 C14 C15 -177.5(4)
C12 C13 C14 C18 2.0(6)
C13 C14 C15 C16 -179.4(4)
C18 C14 C15 C16 1.2(5)
C14 C15 C16 C17 1.0(6)
C15 C16 C17 N17 -1.8(6)
C15 C16 C17 C8 176.0(4)
C18 N17 C17 C16 0.3(5)
Ni2 N17 C17 C16 -177.0(3)
C18 N17 C17 C8 -177.8(3)
Ni2 N17 C17 C8 4.9(4)
N2 C8 C17 C16 -179.7(4)
C81 C8 C17 C16 -1.0(6)
N2 C8 C17 N17 -1.8(5)
C81 C8 C17 N17 176.9(4)
C11 N11 C18 N17 179.7(3)
Ni1 N11 C18 N17 4.9(5)
C11 N11 C18 C14 -0.8(5)
Ni1 N11 C18 C14 -175.6(3)
C17 N17 C18 N11 -178.5(3)
Ni2 N17 C18 N11 -1.5(5)
C17 N17 C18 C14 2.0(5)
Ni2 N17 C18 C14 179.0(3)
C13 C14 C18 N11 -1.7(5)
C15 C14 C18 N11 177.8(3)
C13 C14 C18 N17 177.8(4)
C15 C14 C18 N17 -2.7(5)
C7 N1 C21 C22 84.2(5)
Ni1 N1 C21 C22 -92.5(5)
C7 N1 C21 C26 -96.9(5)
Ni1 N1 C21 C26 86.3(5)
C26 C21 C22 C23 0.0(7)
N1 C21 C22 C23 178.8(4)
C26 C21 C22 C222 179.3(5)
N1 C21 C22 C222 -1.9(7)
C21 C22 C23 C24 0.4(8)
C222 C22 C23 C24 -178.9(6)
C22 C23 C24 C25 -0.2(10)
C23 C24 C25 C26 -0.4(10)
C24 C25 C26 C21 0.8(8)
C24 C25 C26 C262 179.5(6)
C22 C21 C26 C25 -0.5(7)
N1 C21 C26 C25 -179.3(4)
C22 C21 C26 C262 -179.2(5)
N1 C21 C26 C262 2.0(7)
C8 N2 C31 C36 84.3(5)
Ni2 N2 C31 C36 -97.0(4)
C8 N2 C31 C32 -96.1(5)
Ni2 N2 C31 C32 82.7(4)
C36 C31 C32 C33 0.0(6)
N2 C31 C32 C33 -179.7(4)
C36 C31 C32 C322 -177.0(4)
N2 C31 C32 C322 3.4(6)
C31 C32 C33 C34 -0.1(7)
C322 C32 C33 C34 177.0(4)
C32 C33 C34 C35 0.5(7)
C33 C34 C35 C36 -0.7(7)
C34 C35 C36 C31 0.6(6)
C34 C35 C36 C362 -178.6(4)
C32 C31 C36 C35 -0.2(6)
N2 C31 C36 C35 179.5(4)
C32 C31 C36 C362 178.9(4)
N2 C31 C36 C362 -1.4(6)
C23 C22 C222 C221 66.2(7)
C21 C22 C222 C221 -113.1(6)
C23 C22 C222 C223 -55.3(7)
C21 C22 C222 C223 125.5(6)
C25 C26 C262 C263 46.2(7)
C21 C26 C262 C263 -135.2(5)
C25 C26 C262 C261 -77.2(7)
C21 C26 C262 C261 101.4(6)
C33 C32 C322 C323 -70.7(5)
C31 C32 C322 C323 106.2(5)
C33 C32 C322 C321 52.8(6)
C31 C32 C322 C321 -130.2(5)
C35 C36 C362 C363 60.5(5)
C31 C36 C362 C363 -118.7(4)
C35 C36 C362 C361 -61.2(5)
C31 C36 C362 C361 119.6(4)
